data_7129452
loop_
_publ_author_name
'Lu, Zhiqiang'
'li, yanzhi'
'ru, yi'
'yang, shujian'
'hao, chu'
'zuo, mengke'
'jiao, rongkai'
'Wu, Weilong'
'Zhou, Yan'
'Yao, Hui'
'huang, nianyu'
'Fu, Yuqin'

_publ_section_title
;
 Coordination Effect Enabled Palladium-Catalyzed Regioselective
 O-Alkylation of 2-Pyridones
;
_journal_name_full 'Chemical Communications'
_journal_paper_doi 10.1039/D1CC06110K
_journal_year 2022
_chemical_formula_moiety 'C18 H12 Cl N O'
_chemical_formula_sum 'C18 H12 Cl N O'
_chemical_formula_weight 293.75
_chemical_name_systematic 3j-1
_space_group_crystal_system monoclinic
_space_group_IT_number 14
_space_group_name_Hall '-P 2ybc'
_space_group_name_H-M_alt 'P 1 21/c 1'
_atom_sites_solution_hydrogens geom
_atom_sites_solution_primary dual
_audit_creation_date 2021-07-31
_audit_creation_method
;
Olex2 1.2
(compiled 2018.05.29 svn.r3508 for OlexSys, GUI svn.r5506)
;
_audit_update_record
;
2021-08-02 deposited with the CCDC.	2021-12-20 downloaded from the CCDC.
;
_cell_angle_alpha 90
_cell_angle_beta 115.115(7)
_cell_angle_gamma 90
_cell_formula_units_Z 4
_cell_length_a 10.7326(5)
_cell_length_b 16.1644(7)
_cell_length_c 9.2583(5)
_cell_measurement_reflns_used 5622
_cell_measurement_temperature 293(2)
_cell_measurement_theta_max 25.2230
_cell_measurement_theta_min 4.0120
_cell_volume 1454.33(15)
_computing_cell_refinement 'CrysAlisPro 1.171.40.53 (Rigaku OD, 2019)'
_computing_data_collection 'CrysAlisPro 1.171.40.53 (Rigaku OD, 2019)'
_computing_data_reduction 'CrysAlisPro 1.171.40.53 (Rigaku OD, 2019)'
_computing_molecular_graphics 'Olex2 (Dolomanov et al., 2009)'
_computing_publication_material 'Olex2 (Dolomanov et al., 2009)'
_computing_structure_refinement 'ShelXL (Sheldrick, 2015)'
_computing_structure_solution 'ShelXT (Sheldrick, 2015)'
_diffrn_ambient_temperature 293(2)
_diffrn_detector 'CCD plate'
_diffrn_detector_area_resol_mean 8.0584
_diffrn_detector_type EosS2
_diffrn_measured_fraction_theta_full 0.998
_diffrn_measured_fraction_theta_max 0.891
_diffrn_measurement_details
;
List of Runs (angles in degrees, time in seconds):

  # Type    Start    End  Width  t~exp~   \w     \q     \k     \f   Frames
#--------------------------------------------------------------------------
  1  \w    -20.00  25.00   1.00    5.03    --  -13.49 -99.00 120.00   45
  2  \w    -20.00  25.00   1.00    5.03    --  -13.49 -99.00 -60.00   45
  3  \w    -30.00  54.00   1.00    5.03    --  -13.49  57.00 150.00   84
  4  \w    -20.00  54.00   1.00    5.03    --   14.89 -99.00 -90.00   74
  5  \w     -4.00  84.00   1.00    5.03    --   14.89  38.00 120.00   88
  6  \w    -57.00  44.00   1.00    5.03    --   14.89 -19.00 -60.00  101
  7  \w    -81.00 -56.00   1.00    5.03    --  -13.49 -77.00 -30.00   25
  8  \w    -30.00  54.00   1.00    5.03    --  -13.49  53.00  90.00   84
;
_diffrn_measurement_device 'four-circle diffractometer'
_diffrn_measurement_device_type 'SuperNova, Single source at offset/far, EosS2'
_diffrn_measurement_method '\w scans'
_diffrn_orient_matrix_type 'CrysAlisPro convention (1999,Acta A55,543-557)'
_diffrn_orient_matrix_UB_11 -0.0447720000
_diffrn_orient_matrix_UB_12 0.0239996000
_diffrn_orient_matrix_UB_13 -0.0657129000
_diffrn_orient_matrix_UB_21 -0.0136162000
_diffrn_orient_matrix_UB_22 0.0263478000
_diffrn_orient_matrix_UB_23 0.0528727000
_diffrn_orient_matrix_UB_31 0.0560340000
_diffrn_orient_matrix_UB_32 0.0255545000
_diffrn_orient_matrix_UB_33 0.0071563000
_diffrn_radiation_monochromator mirror
_diffrn_radiation_probe x-ray
_diffrn_radiation_type MoK\a
_diffrn_radiation_wavelength 0.71073
_diffrn_reflns_av_R_equivalents 0.0302
_diffrn_reflns_av_unetI/netI 0.0261
_diffrn_reflns_Laue_measured_fraction_full 0.998
_diffrn_reflns_Laue_measured_fraction_max 0.891
_diffrn_reflns_limit_h_max 13
_diffrn_reflns_limit_h_min -13
_diffrn_reflns_limit_k_max 20
_diffrn_reflns_limit_k_min -19
_diffrn_reflns_limit_l_max 12
_diffrn_reflns_limit_l_min -11
_diffrn_reflns_number 16965
_diffrn_reflns_point_group_measured_fraction_full 0.998
_diffrn_reflns_point_group_measured_fraction_max 0.891
_diffrn_reflns_theta_full 25.242
_diffrn_reflns_theta_max 28.413
_diffrn_reflns_theta_min 3.278
_diffrn_source 'micro-focus sealed X-ray tube'
_diffrn_source_type 'SuperNova (Mo) X-ray Source'
_exptl_absorpt_coefficient_mu 0.212
_exptl_absorpt_correction_T_max 1.00000
_exptl_absorpt_correction_T_min 0.83386
_exptl_absorpt_correction_type multi-scan
_exptl_absorpt_process_details
;
CrysAlisPro 1.171.40.53 (Rigaku Oxford Diffraction, 2019)
Empirical absorption correction using spherical harmonics,
 implemented in SCALE3 ABSPACK scaling algorithm.
;
_exptl_crystal_colour 'clear whiteish white'
_exptl_crystal_colour_lustre clear
_exptl_crystal_colour_modifier whiteish
_exptl_crystal_colour_primary white
_exptl_crystal_density_diffrn 2.596
_exptl_crystal_description block
_exptl_crystal_F_000 1200
_exptl_crystal_size_max 0.1
_exptl_crystal_size_mid 0.1
_exptl_crystal_size_min 0.1
_refine_diff_density_max 0.159
_refine_diff_density_min -0.363
_refine_diff_density_rms 0.043
_refine_ls_extinction_method none
_refine_ls_goodness_of_fit_ref 1.056
_refine_ls_hydrogen_treatment constr
_refine_ls_matrix_type full
_refine_ls_number_parameters 190
_refine_ls_number_reflns 3254
_refine_ls_number_restraints 0
_refine_ls_restrained_S_all 1.056
_refine_ls_R_factor_all 0.0727
_refine_ls_R_factor_gt 0.0498
_refine_ls_shift/su_max 0.001
_refine_ls_shift/su_mean 0.000
_refine_ls_structure_factor_coef Fsqd
_refine_ls_weighting_details 'w=1/[\s^2^(Fo^2^)+(0.0461P)^2^+0.3883P] where P=(Fo^2^+2Fc^2^)/3'
_refine_ls_weighting_scheme calc
_refine_ls_wR_factor_gt 0.1093
_refine_ls_wR_factor_ref 0.1215
_reflns_Friedel_coverage 0.000
_reflns_number_gt 2403
_reflns_number_total 3254
_reflns_threshold_expression 'I > 2\s(I)'
_cod_data_source_file d1cc06110k2.cif
_cod_data_source_block lzq20210731-2
_cod_depositor_comments
;

2025-01-30
Z value and formula fixed to values more according to usual
chemical conventions.                 miguel
;
_cod_original_formula_sum 'C11 H10 Cl0.08 N O'
_cod_original_formula_weight 174.93
_cod_original_formula_moiety '0.31(C18 H12 Cl N O)'
_cod_original_formula_units_Z 13
_cod_database_code 7129452
_shelx_shelxl_version_number 2014/7
_shelx_space_group_comment
;
The symmetry employed for this shelxl refinement is uniquely defined
by the following loop, which should always be used as a source of
symmetry information in preference to the above space-group names.
They are only intended as comments.
;
_shelx_estimated_absorpt_t_max 0.979
_shelx_estimated_absorpt_t_min 0.979
_reflns_odcompleteness_completeness 99.71
_reflns_odcompleteness_iscentric 1
_reflns_odcompleteness_theta 25.30
_olex2_refinement_description
;
1. Fixed Uiso
 At 1.2 times of:
  All C(H) groups
2.a Ternary CH refined with riding coordinates:
 C7(H7)
2.b Aromatic/amide H refined with riding coordinates:
 C3(H3), C10(H10), C6(H6), C13(H13), C15(H15), C2(H2), C1(H1), C12(H12),
 C11(H11), C16(H16), C17(H17)
;
_olex2_submission_special_instructions 'No special instructions were received'
_oxdiff_exptl_absorpt_empirical_details
;
Empirical correction (ABSPACK) includes:
- Absorption correction using spherical harmonics
- Frame scaling
;
_oxdiff_exptl_absorpt_empirical_full_max 1.262
_oxdiff_exptl_absorpt_empirical_full_min 0.787

loop_
_space_group_symop_operation_xyz
'x, y, z'
'-x, y+1/2, -z+1/2'
'-x, -y, -z'
'x, -y-1/2, z-1/2'

loop_
_atom_site_label
_atom_site_type_symbol
_atom_site_fract_x
_atom_site_fract_y
_atom_site_fract_z
_atom_site_U_iso_or_equiv
_atom_site_adp_type
_atom_site_occupancy
_atom_site_site_symmetry_order
_atom_site_calc_flag
_atom_site_refinement_flags_posn
_atom_site_refinement_flags_adp
_atom_site_refinement_flags_occupancy
_atom_site_disorder_assembly
_atom_site_disorder_group
Cl1 Cl 0.70000(7) 0.82639(4) 0.38975(9) 0.0823(2) Uani 1 1 d . . . . .
O1 O 0.64413(12) 0.54032(8) 0.19833(15) 0.0592(4) Uani 1 1 d . . . . .
N1 N 0.65974(15) 0.67605(9) 0.28177(18) 0.0490(4) Uani 1 1 d . . . . .
C5 C 0.85651(16) 0.46179(11) 0.2903(2) 0.0478(4) Uani 1 1 d . . . . .
C4 C 0.89565(16) 0.39780(11) 0.4016(2) 0.0459(4) Uani 1 1 d . . . . .
C14 C 0.59041(17) 0.61754(12) 0.1806(2) 0.0481(4) Uani 1 1 d . . . . .
C9 C 0.83473(17) 0.41230(11) 0.5146(2) 0.0474(4) Uani 1 1 d . . . . .
C8 C 0.75919(17) 0.48577(11) 0.4727(2) 0.0489(4) Uani 1 1 d . . . . .
C7 C 0.77434(17) 0.52468(11) 0.3330(2) 0.0497(5) Uani 1 1 d . . . . .
H7 H 0.8266 0.5763 0.3667 0.060 Uiso 1 1 calc R . . . .
C18 C 0.6036(2) 0.75058(12) 0.2540(2) 0.0560(5) Uani 1 1 d . . . . .
C3 C 0.98178(19) 0.33513(12) 0.3938(2) 0.0569(5) Uani 1 1 d . . . . .
H3 H 1.0087 0.2922 0.4677 0.068 Uiso 1 1 calc R . . . .
C10 C 0.8418(2) 0.36713(13) 0.6448(2) 0.0604(5) Uani 1 1 d . . . . .
H10 H 0.8946 0.3192 0.6759 0.072 Uiso 1 1 calc R . . . .
C6 C 0.8997(2) 0.46316(14) 0.1695(2) 0.0611(5) Uani 1 1 d . . . . .
H6 H 0.8721 0.5054 0.0940 0.073 Uiso 1 1 calc R . . . .
C13 C 0.6883(2) 0.51334(14) 0.5570(3) 0.0638(6) Uani 1 1 d . . . . .
H13 H 0.6383 0.5623 0.5287 0.077 Uiso 1 1 calc R . . . .
C15 C 0.46362(19) 0.62946(14) 0.0514(2) 0.0619(5) Uani 1 1 d . . . . .
H15 H 0.4174 0.5862 -0.0164 0.074 Uiso 1 1 calc R . . . .
C2 C 1.0264(2) 0.33792(14) 0.2745(3) 0.0667(6) Uani 1 1 d . . . . .
H2 H 1.0853 0.2970 0.2693 0.080 Uiso 1 1 calc R . . . .
C1 C 0.9851(2) 0.40030(16) 0.1629(3) 0.0686(6) Uani 1 1 d . . . . .
H1 H 1.0148 0.4003 0.0821 0.082 Uiso 1 1 calc R . . . .
C12 C 0.6927(2) 0.46690(16) 0.6850(3) 0.0730(6) Uani 1 1 d . . . . .
H12 H 0.6442 0.4844 0.7421 0.088 Uiso 1 1 calc R . . . .
C11 C 0.7687(2) 0.39470(16) 0.7280(3) 0.0714(6) Uani 1 1 d . . . . .
H11 H 0.7708 0.3641 0.8141 0.086 Uiso 1 1 calc R . . . .
C16 C 0.4103(2) 0.70747(16) 0.0286(3) 0.0751(7) Uani 1 1 d . . . . .
H16 H 0.3262 0.7182 -0.0569 0.090 Uiso 1 1 calc R . . . .
C17 C 0.4800(2) 0.77031(15) 0.1312(3) 0.0737(6) Uani 1 1 d . . . . .
H17 H 0.4449 0.8238 0.1177 0.088 Uiso 1 1 calc R . . . .

loop_
_atom_site_aniso_label
_atom_site_aniso_U_11
_atom_site_aniso_U_22
_atom_site_aniso_U_33
_atom_site_aniso_U_23
_atom_site_aniso_U_13
_atom_site_aniso_U_12
Cl1 0.0881(4) 0.0531(4) 0.1154(5) -0.0174(3) 0.0525(4) -0.0039(3)
O1 0.0473(7) 0.0471(8) 0.0565(8) -0.0043(6) -0.0037(6) 0.0052(6)
N1 0.0478(8) 0.0449(9) 0.0530(9) 0.0039(7) 0.0201(7) 0.0033(7)
C5 0.0363(8) 0.0452(10) 0.0486(10) -0.0047(8) 0.0051(7) -0.0061(7)
C4 0.0367(8) 0.0391(9) 0.0479(9) -0.0066(8) 0.0045(7) -0.0055(7)
C14 0.0416(9) 0.0485(11) 0.0500(10) 0.0062(8) 0.0154(8) 0.0038(8)
C9 0.0387(9) 0.0415(10) 0.0470(10) -0.0035(8) 0.0037(7) -0.0067(7)
C8 0.0384(9) 0.0470(10) 0.0477(10) -0.0098(8) 0.0051(8) -0.0049(8)
C7 0.0387(9) 0.0422(10) 0.0487(10) -0.0028(8) -0.0001(7) -0.0009(7)
C18 0.0576(11) 0.0490(11) 0.0722(13) 0.0037(10) 0.0380(10) 0.0031(9)
C3 0.0467(10) 0.0451(11) 0.0651(12) -0.0060(9) 0.0105(9) -0.0012(8)
C10 0.0561(11) 0.0536(12) 0.0581(12) 0.0032(10) 0.0113(10) -0.0093(9)
C6 0.0523(11) 0.0664(14) 0.0552(12) 0.0015(10) 0.0137(9) -0.0068(10)
C13 0.0549(11) 0.0621(14) 0.0661(13) -0.0115(11) 0.0178(10) 0.0006(10)
C15 0.0453(10) 0.0664(14) 0.0599(12) 0.0062(10) 0.0087(9) 0.0068(10)
C2 0.0485(11) 0.0657(15) 0.0785(15) -0.0206(12) 0.0199(11) -0.0023(10)
C1 0.0527(11) 0.0861(17) 0.0654(13) -0.0163(13) 0.0236(10) -0.0100(11)
C12 0.0650(13) 0.0889(18) 0.0671(14) -0.0181(13) 0.0298(11) -0.0120(13)
C11 0.0744(14) 0.0772(16) 0.0562(12) -0.0025(11) 0.0216(11) -0.0229(13)
C16 0.0523(12) 0.0811(17) 0.0783(15) 0.0192(13) 0.0147(11) 0.0197(12)
C17 0.0660(13) 0.0592(14) 0.0979(17) 0.0221(13) 0.0368(13) 0.0216(11)

loop_
_atom_type_symbol
_atom_type_description
_atom_type_scat_dispersion_real
_atom_type_scat_dispersion_imag
_atom_type_scat_source
C C 0.0033 0.0016 'International Tables Vol C Tables 4.2.6.8 and 6.1.1.4'
H H 0.0000 0.0000 'International Tables Vol C Tables 4.2.6.8 and 6.1.1.4'
N N 0.0061 0.0033 'International Tables Vol C Tables 4.2.6.8 and 6.1.1.4'
O O 0.0106 0.0060 'International Tables Vol C Tables 4.2.6.8 and 6.1.1.4'
Cl Cl 0.1484 0.1585 'International Tables Vol C Tables 4.2.6.8 and 6.1.1.4'

loop_
_geom_angle_atom_site_label_1
_geom_angle_atom_site_label_2
_geom_angle_atom_site_label_3
_geom_angle
_geom_angle_site_symmetry_1
_geom_angle_site_symmetry_3
_geom_angle_publ_flag
C14 O1 C7 118.10(14) . . ?
C14 N1 C18 116.28(16) . . ?
C4 C5 C7 109.49(16) . . ?
C6 C5 C4 120.77(18) . . ?
C6 C5 C7 129.64(18) . . ?
C5 C4 C9 108.82(16) . . ?
C5 C4 C3 119.98(18) . . ?
C3 C4 C9 131.19(18) . . ?
O1 C14 C15 116.23(17) . . ?
N1 C14 O1 119.50(15) . . ?
N1 C14 C15 124.26(18) . . ?
C8 C9 C4 108.64(16) . . ?
C10 C9 C4 131.30(18) . . ?
C10 C9 C8 120.06(19) . . ?
C9 C8 C7 109.35(16) . . ?
C13 C8 C9 120.93(19) . . ?
C13 C8 C7 129.70(18) . . ?
O1 C7 C5 110.54(14) . . ?
O1 C7 C8 113.33(15) . . ?
O1 C7 H7 109.8 . . ?
C5 C7 C8 103.44(15) . . ?
C5 C7 H7 109.8 . . ?
C8 C7 H7 109.8 . . ?
N1 C18 Cl1 114.67(15) . . ?
N1 C18 C17 125.1(2) . . ?
C17 C18 Cl1 120.26(17) . . ?
C4 C3 H3 120.6 . . ?
C2 C3 C4 118.8(2) . . ?
C2 C3 H3 120.6 . . ?
C9 C10 H10 120.7 . . ?
C9 C10 C11 118.7(2) . . ?
C11 C10 H10 120.7 . . ?
C5 C6 H6 120.7 . . ?
C5 C6 C1 118.6(2) . . ?
C1 C6 H6 120.7 . . ?
C8 C13 H13 120.5 . . ?
C8 C13 C12 118.9(2) . . ?
C12 C13 H13 120.5 . . ?
C14 C15 H15 121.5 . . ?
C16 C15 C14 117.0(2) . . ?
C16 C15 H15 121.5 . . ?
C3 C2 H2 119.5 . . ?
C1 C2 C3 121.0(2) . . ?
C1 C2 H2 119.5 . . ?
C6 C1 H1 119.6 . . ?
C2 C1 C6 120.8(2) . . ?
C2 C1 H1 119.6 . . ?
C13 C12 H12 119.8 . . ?
C11 C12 C13 120.3(2) . . ?
C11 C12 H12 119.8 . . ?
C10 C11 H11 119.5 . . ?
C12 C11 C10 121.0(2) . . ?
C12 C11 H11 119.5 . . ?
C15 C16 H16 119.8 . . ?
C15 C16 C17 120.43(19) . . ?
C17 C16 H16 119.8 . . ?
C18 C17 C16 117.0(2) . . ?
C18 C17 H17 121.5 . . ?
C16 C17 H17 121.5 . . ?

loop_
_geom_bond_atom_site_label_1
_geom_bond_atom_site_label_2
_geom_bond_distance
_geom_bond_site_symmetry_2
_geom_bond_publ_flag
Cl1 C18 1.746(2) . ?
O1 C14 1.355(2) . ?
O1 C7 1.4467(19) . ?
N1 C14 1.317(2) . ?
N1 C18 1.323(2) . ?
C5 C4 1.393(2) . ?
C5 C7 1.505(3) . ?
C5 C6 1.381(3) . ?
C4 C9 1.469(3) . ?
C4 C3 1.394(3) . ?
C14 C15 1.392(2) . ?
C9 C8 1.397(3) . ?
C9 C10 1.384(3) . ?
C8 C7 1.508(3) . ?
C8 C13 1.375(3) . ?
C7 H7 0.9800 . ?
C18 C17 1.369(3) . ?
C3 H3 0.9300 . ?
C3 C2 1.379(3) . ?
C10 H10 0.9300 . ?
C10 C11 1.385(3) . ?
C6 H6 0.9300 . ?
C6 C1 1.387(3) . ?
C13 H13 0.9300 . ?
C13 C12 1.386(3) . ?
C15 H15 0.9300 . ?
C15 C16 1.364(3) . ?
C2 H2 0.9300 . ?
C2 C1 1.375(3) . ?
C1 H1 0.9300 . ?
C12 H12 0.9300 . ?
C12 C11 1.382(3) . ?
C11 H11 0.9300 . ?
C16 H16 0.9300 . ?
C16 C17 1.375(3) . ?
C17 H17 0.9300 . ?
